data_4511510
loop_
_publ_author_name
'Zhai, Quan-Guo'
'Wu, Xiao-Yuan'
'Chen, Shu-Mei'
'Lu, Can-Zhong'
'Yang, Wen-Bin'

_publ_section_title
;
 Construction of Cd/Zn(II)-1,2,4-Triazolate Coordination Complexes via
 Changing Substituents and Anions
;
_journal_issue 9
_journal_name_full 'Crystal Growth &amp; Design'
_journal_page_first 2126
_journal_paper_doi 10.1021/cg060359k
_journal_volume 6
_journal_year 2006
_chemical_formula_moiety 'C24 H18 Cd2 Cl4 N10'
_chemical_formula_sum 'C24 H18 Cd2 Cl4 N10'
_chemical_formula_weight 813.08
_chemical_name_systematic
; 
 ? 
;
_space_group_IT_number 2
_symmetry_cell_setting triclinic
_symmetry_space_group_name_Hall '-P 1'
_symmetry_space_group_name_H-M 'P -1'
_atom_sites_solution_hydrogens geom
_atom_sites_solution_primary direct
_atom_sites_solution_secondary difmap
_audit_creation_method SHELXL-97
_cell_angle_alpha 67.496(9)
_cell_angle_beta 75.765(10)
_cell_angle_gamma 70.771(9)
_cell_formula_units_Z 1
_cell_length_a 8.172
_cell_length_b 8.80680(10)
_cell_length_c 11.06690(10)
_cell_measurement_reflns_used 1948
_cell_measurement_temperature 293(2)
_cell_measurement_theta_max 27.4835
_cell_measurement_theta_min 3.0539
_cell_volume 688.19(6)
_computing_cell_refinement SAINT
_computing_data_collection SMART
_computing_data_reduction SAINT
_computing_structure_refinement 'SHELXL-97 (Sheldrick, 1997)'
_computing_structure_solution 'SHELXS-97 (Sheldrick, 1990)'
_diffrn_ambient_temperature 293(2)
_diffrn_detector_area_resol_mean 14.6306
_diffrn_measured_fraction_theta_full 0.985
_diffrn_measured_fraction_theta_max 0.985
_diffrn_measurement_device_type 'SMART CCD'
_diffrn_measurement_method '\w scans'
_diffrn_radiation_monochromator graphite
_diffrn_radiation_source 'fine-focus sealed tube'
_diffrn_radiation_type MoK\a
_diffrn_radiation_wavelength 0.71073
_diffrn_reflns_av_R_equivalents 0.0134
_diffrn_reflns_av_sigmaI/netI 0.0230
_diffrn_reflns_limit_h_max 10
_diffrn_reflns_limit_h_min -10
_diffrn_reflns_limit_k_max 10
_diffrn_reflns_limit_k_min -11
_diffrn_reflns_limit_l_max 12
_diffrn_reflns_limit_l_min -14
_diffrn_reflns_number 5315
_diffrn_reflns_theta_full 27.48
_diffrn_reflns_theta_max 27.48
_diffrn_reflns_theta_min 3.06
_exptl_absorpt_coefficient_mu 1.970
_exptl_absorpt_correction_T_max 0.8274
_exptl_absorpt_correction_T_min 0.5895
_exptl_absorpt_correction_type none
_exptl_absorpt_process_details SADABS
_exptl_crystal_colour White
_exptl_crystal_density_diffrn 1.962
_exptl_crystal_density_method 'not measured'
_exptl_crystal_description Prism
_exptl_crystal_F_000 396
_exptl_crystal_size_max 0.30
_exptl_crystal_size_mid 0.15
_exptl_crystal_size_min 0.10
_refine_diff_density_max 0.831
_refine_diff_density_min -0.759
_refine_diff_density_rms 0.091
_refine_ls_extinction_method none
_refine_ls_goodness_of_fit_ref 1.060
_refine_ls_hydrogen_treatment constr
_refine_ls_matrix_type full
_refine_ls_number_parameters 181
_refine_ls_number_reflns 3116
_refine_ls_number_restraints 0
_refine_ls_restrained_S_all 1.060
_refine_ls_R_factor_all 0.0323
_refine_ls_R_factor_gt 0.0301
_refine_ls_shift/su_max 0.000
_refine_ls_shift/su_mean 0.000
_refine_ls_structure_factor_coef Fsqd
_refine_ls_weighting_details 'calc w=1/[\s^2^(Fo^2^)+(0.0445P)^2^+0.7911P] where P=(Fo^2^+2Fc^2^)/3'
_refine_ls_weighting_scheme calc
_refine_ls_wR_factor_gt 0.0791
_refine_ls_wR_factor_ref 0.0812
_reflns_number_gt 2945
_reflns_number_total 3116
_reflns_threshold_expression >2sigma(I)
_cod_data_source_file cg060359ksi20060615_030249.cif
_cod_data_source_block 1
_cod_depositor_comments
;
The following automatic conversions were performed:

'_symmetry_cell_setting' value 'Triclinic' changed to 'triclinic'
according to
/usr/data/users/saulius/automatic-downloads/retrospective/ACS/lib/dictionaries/cif_core.dic
dictionary named 'cif_core.dic' version 2.4.2 from 2011-04-26.

Automatic conversion script
Id: cif_fix_values 2281 2013-09-26 08:29:07Z andrius 
;
_cod_original_cell_volume 688.212(55)
_cod_original_sg_symbol_Hall -P1
_cod_original_sg_symbol_H-M P-1
_cod_database_code 4511510

loop_
_symmetry_equiv_pos_as_xyz
'x, y, z'
'-x, -y, -z'

loop_
_atom_site_label
_atom_site_type_symbol
_atom_site_fract_x
_atom_site_fract_y
_atom_site_fract_z
_atom_site_U_iso_or_equiv
_atom_site_adp_type
_atom_site_occupancy
_atom_site_symmetry_multiplicity
_atom_site_calc_flag
_atom_site_refinement_flags
Cd1 Cd -0.08672(3) 0.20580(3) -0.13651(2) 0.03060(9) Uani 1 1 d .
Cl2 Cl 0.19037(11) -0.03742(10) -0.11094(8) 0.03792(18) Uani 1 1 d .
Cl1 Cl -0.27909(11) 0.19241(11) -0.26581(8) 0.04096(19) Uani 1 1 d .
C11 C -0.3531(5) 0.6238(5) 0.0516(4) 0.0420(8) Uani 1 1 d .
H11A H -0.4419 0.6374 0.1207 0.050 Uiso 1 1 calc R
C9 C -0.1397(5) 0.7277(4) -0.1241(3) 0.0364(7) Uani 1 1 d .
H9A H -0.0820 0.8117 -0.1744 0.044 Uiso 1 1 calc R
C12 C -0.2990(4) 0.4739(4) 0.0226(3) 0.0359(7) Uani 1 1 d .
H12A H -0.3520 0.3868 0.0741 0.043 Uiso 1 1 calc R
C3 C 0.4927(5) 0.2296(5) -0.6292(3) 0.0412(8) Uani 1 1 d .
H3A H 0.5998 0.2381 -0.6812 0.049 Uiso 1 1 calc R
C7 C 0.0422(4) 0.5392(4) -0.2552(3) 0.0287(6) Uani 1 1 d .
C8 C -0.0939(4) 0.5748(4) -0.1483(3) 0.0272(6) Uani 1 1 d .
C4 C 0.4285(4) 0.3203(4) -0.5472(3) 0.0267(6) Uani 1 1 d .
H4A H 0.4880 0.3905 -0.5416 0.032 Uiso 1 1 calc R
C1 C 0.2530(5) 0.1082(5) -0.5629(4) 0.0421(8) Uani 1 1 d .
H1A H 0.1955 0.0361 -0.5682 0.051 Uiso 1 1 calc R
C10 C -0.2737(5) 0.7526(5) -0.0233(4) 0.0433(8) Uani 1 1 d .
H10A H -0.3095 0.8552 -0.0063 0.052 Uiso 1 1 calc R
C6 C 0.2007(4) 0.4136(4) -0.3900(3) 0.0317(6) Uani 1 1 d .
C5 C 0.2735(4) 0.3054(4) -0.4729(3) 0.0316(6) Uani 1 1 d .
C2 C 0.4096(5) 0.1245(5) -0.6413(3) 0.0419(8) Uani 1 1 d .
H2A H 0.4583 0.0657 -0.7013 0.050 Uiso 1 1 calc R
N5 N -0.1732(3) 0.4491(3) -0.0767(2) 0.0293(5) Uani 1 1 d .
N4 N 0.1497(4) 0.6353(4) -0.3231(3) 0.0432(7) Uani 1 1 d .
N3 N 0.2498(4) 0.5525(4) -0.4084(3) 0.0440(7) Uani 1 1 d .
H3B H 0.3338 0.5851 -0.4666 0.053 Uiso 1 1 calc R
N2 N 0.0669(3) 0.4012(3) -0.2910(2) 0.0286(5) Uani 1 1 d .
N1 N 0.1813(4) 0.1994(5) -0.4760(3) 0.0500(8) Uani 1 1 d .

loop_
_atom_site_aniso_label
_atom_site_aniso_U_11
_atom_site_aniso_U_22
_atom_site_aniso_U_33
_atom_site_aniso_U_23
_atom_site_aniso_U_13
_atom_site_aniso_U_12
Cd1 0.03785(14) 0.02529(13) 0.02991(13) -0.01070(9) -0.00088(9) -0.01070(9)
Cl2 0.0408(4) 0.0302(4) 0.0325(4) -0.0091(3) 0.0062(3) -0.0061(3)
Cl1 0.0462(4) 0.0449(5) 0.0393(4) -0.0190(4) -0.0071(3) -0.0144(4)
C11 0.0381(17) 0.049(2) 0.0410(18) -0.0264(16) -0.0001(14) -0.0046(15)
C9 0.0430(17) 0.0293(16) 0.0429(18) -0.0172(14) -0.0075(14) -0.0096(13)
C12 0.0348(16) 0.0396(18) 0.0344(16) -0.0161(13) 0.0016(12) -0.0113(13)
C3 0.0403(18) 0.046(2) 0.0319(16) -0.0137(14) 0.0059(13) -0.0107(15)
C7 0.0329(14) 0.0227(14) 0.0302(14) -0.0081(11) -0.0023(11) -0.0091(11)
C8 0.0296(14) 0.0261(14) 0.0280(13) -0.0106(11) -0.0069(11) -0.0058(11)
C4 0.0300(14) 0.0267(14) 0.0230(13) -0.0098(11) 0.0057(10) -0.0122(11)
C1 0.0419(18) 0.051(2) 0.0414(18) -0.0233(16) -0.0053(14) -0.0127(16)
C10 0.0489(19) 0.0354(18) 0.051(2) -0.0272(16) -0.0100(16) -0.0007(15)
C6 0.0335(15) 0.0290(15) 0.0294(14) -0.0091(12) 0.0019(11) -0.0094(12)
C5 0.0334(15) 0.0299(15) 0.0278(14) -0.0087(12) -0.0011(11) -0.0070(12)
C2 0.049(2) 0.047(2) 0.0321(16) -0.0210(15) -0.0055(14) -0.0057(16)
N5 0.0338(13) 0.0268(12) 0.0285(12) -0.0122(10) -0.0025(10) -0.0068(10)
N4 0.0473(17) 0.0359(16) 0.0497(17) -0.0210(13) 0.0120(13) -0.0203(13)
N3 0.0470(16) 0.0362(16) 0.0474(17) -0.0179(13) 0.0176(13) -0.0218(13)
N2 0.0327(12) 0.0254(12) 0.0271(12) -0.0091(10) -0.0004(10) -0.0088(10)
N1 0.0506(18) 0.055(2) 0.0484(18) -0.0219(15) -0.0071(14) -0.0128(15)

loop_
_atom_type_symbol
_atom_type_description
_atom_type_scat_dispersion_real
_atom_type_scat_dispersion_imag
_atom_type_scat_source
C C 0.0033 0.0016 'International Tables Vol C Tables 4.2.6.8 and 6.1.1.4'
H H 0.0000 0.0000 'International Tables Vol C Tables 4.2.6.8 and 6.1.1.4'
N N 0.0061 0.0033 'International Tables Vol C Tables 4.2.6.8 and 6.1.1.4'
Cl Cl 0.1484 0.1585 'International Tables Vol C Tables 4.2.6.8 and 6.1.1.4'
Cd Cd -0.8075 1.2024 'International Tables Vol C Tables 4.2.6.8 and 6.1.1.4'

loop_
_geom_angle_atom_site_label_1
_geom_angle_atom_site_label_2
_geom_angle_atom_site_label_3
_geom_angle
_geom_angle_site_symmetry_3
N5 Cd1 N2 72.07(9) .
N5 Cd1 Cl1 115.01(7) .
N2 Cd1 Cl1 103.27(7) .
N5 Cd1 Cl2 131.38(7) .
N2 Cd1 Cl2 91.96(6) .
Cl1 Cd1 Cl2 113.28(3) .
N5 Cd1 Cl2 87.77(7) 2
N2 Cd1 Cl2 150.14(6) 2
Cl1 Cd1 Cl2 105.20(3) 2
Cl2 Cd1 Cl2 85.00(3) 2
Cd1 Cl2 Cd1 95.00(3) 2
C10 C11 C12 119.0(3) .
C10 C11 H11A 120.5 .
C12 C11 H11A 120.5 .
C8 C9 C10 118.4(3) .
C8 C9 H9A 120.8 .
C10 C9 H9A 120.8 .
N5 C12 C11 122.7(3) .
N5 C12 H12A 118.7 .
C11 C12 H12A 118.7 .
C4 C3 C2 123.7(3) .
C4 C3 H3A 118.1 .
C2 C3 H3A 118.1 .
N4 C7 N2 114.8(3) .
N4 C7 C8 123.6(3) .
N2 C7 C8 121.6(3) .
N5 C8 C9 122.6(3) .
N5 C8 C7 115.1(3) .
C9 C8 C7 122.3(3) .
C3 C4 C5 116.9(3) .
C3 C4 H4A 121.5 .
C5 C4 H4A 121.5 .
C2 C1 N1 119.7(3) .
C2 C1 H1A 120.1 .
N1 C1 H1A 120.1 .
C11 C10 C9 119.3(3) .
C11 C10 H10A 120.4 .
C9 C10 H10A 120.4 .
N3 C6 N2 108.3(3) .
N3 C6 C5 124.3(3) .
N2 C6 C5 127.2(3) .
C4 C5 N1 123.6(3) .
C4 C5 C6 115.9(3) .
N1 C5 C6 120.4(3) .
C3 C2 C1 118.7(3) .
C3 C2 H2A 120.7 .
C1 C2 H2A 120.7 .
C12 N5 C8 118.0(3) .
C12 N5 Cd1 124.1(2) .
C8 N5 Cd1 117.81(19) .
C7 N4 N3 102.1(3) .
C6 N3 N4 111.2(3) .
C6 N3 H3B 124.4 .
N4 N3 H3B 124.4 .
C7 N2 C6 103.5(2) .
C7 N2 Cd1 112.37(18) .
C6 N2 Cd1 142.2(2) .
C1 N1 C5 117.4(3) .

loop_
_geom_bond_atom_site_label_1
_geom_bond_atom_site_label_2
_geom_bond_distance
_geom_bond_site_symmetry_2
Cd1 N5 2.321(2) .
Cd1 N2 2.361(2) .
Cd1 Cl1 2.4271(8) .
Cd1 Cl2 2.5401(9) .
Cd1 Cl2 2.6446(8) 2
Cl2 Cd1 2.6446(8) 2
C11 C10 1.377(6) .
C11 C12 1.383(5) .
C11 H11A 0.9300 .
C9 C8 1.386(4) .
C9 C10 1.386(5) .
C9 H9A 0.9300 .
C12 N5 1.338(4) .
C12 H12A 0.9300 .
C3 C4 1.335(4) .
C3 C2 1.375(6) .
C3 H3A 0.9300 .
C7 N4 1.316(4) .
C7 N2 1.358(4) .
C7 C8 1.464(4) .
C8 N5 1.350(4) .
C4 C5 1.346(4) .
C4 H4A 0.9300 .
C1 C2 1.375(5) .
C1 N1 1.385(5) .
C1 H1A 0.9300 .
C10 H10A 0.9300 .
C6 N3 1.338(4) .
C6 N2 1.343(4) .
C6 C5 1.459(4) .
C5 N1 1.394(5) .
C2 H2A 0.9300 .
N4 N3 1.359(4) .
N3 H3B 0.8600 .

loop_
_geom_hbond_atom_site_label_D
_geom_hbond_atom_site_label_H
_geom_hbond_atom_site_label_A
_geom_hbond_distance_DH
_geom_hbond_distance_HA
_geom_hbond_distance_DA
_geom_hbond_angle_DHA
_geom_hbond_site_symmetry_A
N3 H3B Cl1 0.86 2.91 3.440(3) 122.1 2_564
C4 H4A N3 0.93 2.25 3.049(4) 143.6 2_664
C11 H11A Cl1 0.93 2.80 3.674(4) 158.0 2_465
C12 H12A Cl2 0.93 2.83 3.438(4) 124.1 2

loop_
_geom_torsion_atom_site_label_1
_geom_torsion_atom_site_label_2
_geom_torsion_atom_site_label_3
_geom_torsion_atom_site_label_4
_geom_torsion
_geom_torsion_site_symmetry_1
_geom_torsion_site_symmetry_4
N5 Cd1 Cl2 Cd1 82.59(9) . 2
N2 Cd1 Cl2 Cd1 150.23(6) . 2
Cl1 Cd1 Cl2 Cd1 -104.42(3) . 2
Cl2 Cd1 Cl2 Cd1 0.0 2 2
C10 C11 C12 N5 -0.8(5) . .
C10 C9 C8 N5 -0.8(5) . .
C10 C9 C8 C7 178.1(3) . .
N4 C7 C8 N5 -170.1(3) . .
N2 C7 C8 N5 9.5(4) . .
N4 C7 C8 C9 10.9(5) . .
N2 C7 C8 C9 -169.5(3) . .
C2 C3 C4 C5 0.2(5) . .
C12 C11 C10 C9 -1.1(5) . .
C8 C9 C10 C11 1.8(5) . .
C3 C4 C5 N1 1.3(5) . .
C3 C4 C5 C6 -176.3(3) . .
N3 C6 C5 C4 18.6(5) . .
N2 C6 C5 C4 -167.0(3) . .
N3 C6 C5 N1 -159.1(3) . .
N2 C6 C5 N1 15.3(5) . .
C4 C3 C2 C1 -1.4(6) . .
N1 C1 C2 C3 1.2(5) . .
C11 C12 N5 C8 1.8(5) . .
C11 C12 N5 Cd1 -176.8(2) . .
C9 C8 N5 C12 -1.0(4) . .
C7 C8 N5 C12 180.0(3) . .
C9 C8 N5 Cd1 177.7(2) . .
C7 C8 N5 Cd1 -1.3(3) . .
N2 Cd1 N5 C12 175.2(3) . .
Cl1 Cd1 N5 C12 78.6(3) . .
Cl2 Cd1 N5 C12 -108.5(2) . .
Cl2 Cd1 N5 C12 -27.2(2) 2 .
N2 Cd1 N5 C8 -3.4(2) . .
Cl1 Cd1 N5 C8 -100.1(2) . .
Cl2 Cd1 N5 C8 72.8(2) . .
Cl2 Cd1 N5 C8 154.2(2) 2 .
N2 C7 N4 N3 0.1(4) . .
C8 C7 N4 N3 179.8(3) . .
N2 C6 N3 N4 -0.4(4) . .
C5 C6 N3 N4 175.0(3) . .
C7 N4 N3 C6 0.1(4) . .
N4 C7 N2 C6 -0.3(4) . .
C8 C7 N2 C6 -180.0(3) . .
N4 C7 N2 Cd1 167.5(2) . .
C8 C7 N2 Cd1 -12.2(3) . .
N3 C6 N2 C7 0.4(3) . .
C5 C6 N2 C7 -174.8(3) . .
N3 C6 N2 Cd1 -161.0(3) . .
C5 C6 N2 Cd1 23.8(5) . .
N5 Cd1 N2 C7 7.86(19) . .
Cl1 Cd1 N2 C7 120.21(19) . .
Cl2 Cd1 N2 C7 -125.3(2) . .
Cl2 Cd1 N2 C7 -41.9(3) 2 .
N5 Cd1 N2 C6 168.3(4) . .
Cl1 Cd1 N2 C6 -79.4(3) . .
Cl2 Cd1 N2 C6 35.1(3) . .
Cl2 Cd1 N2 C6 118.5(3) 2 .
C2 C1 N1 C5 0.2(5) . .
C4 C5 N1 C1 -1.5(5) . .
C6 C5 N1 C1 176.1(3) . .
